data_2218235
loop_
_publ_author_name
'Yamin, B. M.'
'Yousuf, S.'
'Yusof, M. S. M.'
'Jusoh, R. H.'

_publ_section_title
;
 2-Methyl-<i>N</i>-[(3-methyl-2-pyridyl)carbamothioyl]benzamide
;
_journal_coeditor_code SG2229
_journal_issue 5
_journal_name_full 'Acta Crystallographica Section E'
_journal_page_first o833
_journal_paper_doi 10.1107/S1600536808009513
_journal_volume 64
_journal_year 2008
_chemical_formula_iupac 'C15 H15 N3 O S'
_chemical_formula_moiety 'C15 H15 N3 O S'
_chemical_formula_sum 'C15 H15 N3 O S'
_chemical_formula_weight 285.36
_chemical_name_systematic
;
2-Methyl-<i>N</i>-[(3-methyl-2-pyridyl)carbamothioyl]benzamide
;
_space_group_IT_number 14
_symmetry_cell_setting monoclinic
_symmetry_space_group_name_Hall '-P 2yn'
_symmetry_space_group_name_H-M 'P 1 21/n 1'
_atom_sites_solution_hydrogens geom
_atom_sites_solution_primary direct
_atom_sites_solution_secondary difmap
_audit_creation_method SHELXL-97
_cell_angle_alpha 90.00
_cell_angle_beta 90.827(6)
_cell_angle_gamma 90.00
_cell_formula_units_Z 4
_cell_length_a 7.955(3)
_cell_length_b 7.811(3)
_cell_length_c 23.414(8)
_cell_measurement_reflns_used 2292
_cell_measurement_temperature 298(2)
_cell_measurement_theta_max 25.5
_cell_measurement_theta_min 1.7
_cell_volume 1454.7(9)
_computing_cell_refinement 'SAINT (Bruker, 2000)'
_computing_data_collection 'SMART (Bruker, 2000)'
_computing_data_reduction 'SAINT (Bruker, 2000)'
_computing_molecular_graphics 'SHELXTL (Sheldrick, 2008)'
_computing_publication_material
;
SHELXTL (Sheldrick, 2008), PARST (Nardelli, 1995) and PLATON
(Spek, 2003)
;
_computing_structure_refinement 'SHELXL97 (Sheldrick, 2008)'
_computing_structure_solution 'SHELXS97 (Sheldrick, 2008)'
_diffrn_ambient_temperature 298(2)
_diffrn_detector_area_resol_mean 83.66
_diffrn_measured_fraction_theta_full 0.99
_diffrn_measured_fraction_theta_max 0.99
_diffrn_measurement_device_type
;
Bruker SMART APEX CCD area-detector
;
_diffrn_measurement_method \w
_diffrn_radiation_monochromator graphite
_diffrn_radiation_source 'fine-focus sealed tube'
_diffrn_radiation_type MoK\a
_diffrn_radiation_wavelength 0.71073
_diffrn_reflns_av_R_equivalents 0.0185
_diffrn_reflns_av_sigmaI/netI 0.0252
_diffrn_reflns_limit_h_max 9
_diffrn_reflns_limit_h_min -9
_diffrn_reflns_limit_k_max 9
_diffrn_reflns_limit_k_min -9
_diffrn_reflns_limit_l_max 28
_diffrn_reflns_limit_l_min -16
_diffrn_reflns_number 7524
_diffrn_reflns_theta_full 25.5
_diffrn_reflns_theta_max 25.5
_diffrn_reflns_theta_min 1.7
_diffrn_standards_decay_% 0
_diffrn_standards_interval_count 0
_diffrn_standards_interval_time 0
_diffrn_standards_number 0
_exptl_absorpt_coefficient_mu 0.221
_exptl_absorpt_correction_T_max 0.963
_exptl_absorpt_correction_T_min 0.899
_exptl_absorpt_correction_type multi-scan
_exptl_absorpt_process_details '(SADABS; Bruker, 2000)'
_exptl_crystal_colour colourless
_exptl_crystal_density_diffrn 1.303
_exptl_crystal_density_method 'not measured'
_exptl_crystal_description block
_exptl_crystal_F_000 600
_exptl_crystal_size_max 0.49
_exptl_crystal_size_mid 0.46
_exptl_crystal_size_min 0.17
_refine_diff_density_max 0.24
_refine_diff_density_min -0.13
_refine_ls_extinction_method none
_refine_ls_goodness_of_fit_ref 1.02
_refine_ls_hydrogen_treatment mixed
_refine_ls_matrix_type full
_refine_ls_number_parameters 191
_refine_ls_number_reflns 2710
_refine_ls_number_restraints 1
_refine_ls_restrained_S_all 1.02
_refine_ls_R_factor_all 0.056
_refine_ls_R_factor_gt 0.041
_refine_ls_shift/su_max_lt 0.001
_refine_ls_shift/su_mean 0.000
_refine_ls_structure_factor_coef Fsqd
_refine_ls_weighting_details 'calc w=1/[\s^2^(Fo^2^)+(0.0591P)^2^+0.3029P] where P=(Fo^2^+2Fc^2^)/3'
_refine_ls_weighting_scheme calc
_refine_ls_wR_factor_gt 0.104
_refine_ls_wR_factor_ref 0.112
_reflns_number_gt 2099
_reflns_number_total 2710
_reflns_threshold_expression I>2\s(I)
_cod_data_source_file sg2229.cif
_cod_data_source_block I
_cod_depositor_comments
;
The following automatic conversions were performed:
'_symmetry_cell_setting' value 'Monoclinic' changed to 'monoclinic'
according to '/home/saulius/struct/CIF-dictionaries/cif_core.dic'
dictionary named 'cif_core.dic' version 2.4.1 from 2010-06-29.

Automatic conversion script
Id: cif_fix_enum 1527 2010-12-29 10:47:43Z saulius 

The following automatic conversions were performed:

'_symmetry_cell_setting' value 'Monoclinic' changed to 'monoclinic'
according to /home/saulius/struct/CIF-dictionaries/cif_core.dic
dictionary named 'cif_core.dic' version 2.4.1 from 2010-06-29.

Automatic conversion script
Id: cif_fix_values 1715 2011-07-08 13:25:40Z adriana 
;
_cod_original_cell_volume 1454.6(9)
_cod_original_sg_symbol_H-M 'P 21/n'
_cod_database_code 2218235
_cod_database_fobs_code 2218235

loop_
_symmetry_equiv_pos_as_xyz
'x, y, z'
'-x+1/2, y+1/2, -z+1/2'
'-x, -y, -z'
'x-1/2, -y-1/2, z-1/2'

loop_
_atom_site_type_symbol
_atom_site_label
_atom_site_fract_x
_atom_site_fract_y
_atom_site_fract_z
_atom_site_U_iso_or_equiv
_atom_site_adp_type
_atom_site_calc_flag
_atom_site_refinement_flags
_atom_site_occupancy
S S1 0.34243(7) 0.20705(8) 0.17685(2) 0.0662(2) Uani d . 1
O O1 0.40058(17) 0.34898(19) -0.00872(5) 0.0599(4) Uani d . 1
N N1 0.26335(19) 0.2529(2) 0.06915(6) 0.0485(4) Uani d D 1
H H1 0.1847(19) 0.183(2) 0.0784(8) 0.056(6) Uiso d D 1
N N2 0.49690(18) 0.4025(2) 0.10075(6) 0.0460(4) Uani d . 1
H H2 0.513(2) 0.429(3) 0.0656(9) 0.057(6) Uiso d . 1
N N3 0.77881(19) 0.3995(2) 0.12320(7) 0.0579(4) Uani d . 1
C C1 0.1548(2) 0.1298(2) -0.07366(8) 0.0497(5) Uani d . 1
C C2 0.0123(3) 0.0935(3) -0.10668(9) 0.0641(6) Uani d . 1
H H2A 0.0238 0.0305 -0.1401 0.077 Uiso calc R 1
C C3 -0.1439(3) 0.1477(3) -0.09150(10) 0.0707(7) Uani d . 1
H H3 -0.2358 0.1239 -0.1152 0.085 Uiso calc R 1
C C4 -0.1669(3) 0.2364(3) -0.04197(11) 0.0675(6) Uani d . 1
H H4 -0.2737 0.2720 -0.0316 0.081 Uiso calc R 1
C C5 -0.0286(2) 0.2727(3) -0.00736(9) 0.0537(5) Uani d . 1
H H5 -0.0430 0.3303 0.0270 0.064 Uiso calc R 1
C C6 0.1310(2) 0.2234(2) -0.02376(7) 0.0434(4) Uani d . 1
C C7 0.3230(3) 0.0627(3) -0.09092(10) 0.0759(7) Uani d . 1
H H7A 0.3091 -0.0141 -0.1226 0.114 Uiso calc R 1
H H7B 0.3742 0.0028 -0.0594 0.114 Uiso calc R 1
H H7C 0.3936 0.1565 -0.1018 0.114 Uiso calc R 1
C C8 0.2781(2) 0.2805(2) 0.01149(7) 0.0433(4) Uani d . 1
C C9 0.3749(2) 0.2940(2) 0.11353(7) 0.0457(4) Uani d . 1
C C10 0.6291(2) 0.4528(2) 0.13916(7) 0.0437(4) Uani d . 1
C C11 0.6000(3) 0.5570(3) 0.18580(8) 0.0554(5) Uani d . 1
C C12 0.7424(3) 0.5988(3) 0.21814(9) 0.0688(6) Uani d . 1
H H12 0.7315 0.6667 0.2505 0.083 Uiso calc R 1
C C13 0.8968(3) 0.5421(3) 0.20313(10) 0.0745(7) Uani d . 1
H H13 0.9914 0.5683 0.2252 0.089 Uiso calc R 1
C C14 0.9096(3) 0.4468(3) 0.15529(10) 0.0732(7) Uani d . 1
H H14 1.0162 0.4123 0.1442 0.088 Uiso calc R 1
C C15 0.4302(3) 0.6260(4) 0.20004(11) 0.0852(8) Uani d . 1
H H15A 0.3581 0.6201 0.1669 0.128 Uiso calc R 1
H H15B 0.4408 0.7430 0.2121 0.128 Uiso calc R 1
H H15C 0.3829 0.5593 0.2303 0.128 Uiso calc R 1

loop_
_atom_site_aniso_label
_atom_site_aniso_U_11
_atom_site_aniso_U_22
_atom_site_aniso_U_33
_atom_site_aniso_U_12
_atom_site_aniso_U_13
_atom_site_aniso_U_23
S1 0.0669(4) 0.0892(4) 0.0423(3) -0.0180(3) -0.0071(2) 0.0199(3)
O1 0.0565(8) 0.0822(10) 0.0411(7) -0.0295(7) 0.0001(6) 0.0024(7)
N1 0.0422(9) 0.0642(10) 0.0390(8) -0.0158(7) -0.0032(6) 0.0087(7)
N2 0.0425(8) 0.0628(10) 0.0325(8) -0.0091(7) -0.0020(6) 0.0037(7)
N3 0.0422(9) 0.0730(11) 0.0585(10) -0.0011(8) -0.0012(7) -0.0153(8)
C1 0.0598(12) 0.0452(10) 0.0441(10) -0.0082(9) -0.0028(8) 0.0020(8)
C2 0.0840(16) 0.0569(13) 0.0508(11) -0.0154(12) -0.0169(11) -0.0021(10)
C3 0.0697(15) 0.0612(13) 0.0801(16) -0.0157(11) -0.0364(13) 0.0138(12)
C4 0.0452(12) 0.0651(14) 0.0919(17) -0.0024(10) -0.0117(11) 0.0112(13)
C5 0.0485(12) 0.0559(12) 0.0567(12) -0.0043(9) -0.0023(9) 0.0011(9)
C6 0.0455(10) 0.0432(9) 0.0413(9) -0.0070(8) -0.0044(7) 0.0061(8)
C7 0.0810(16) 0.0757(16) 0.0713(15) 0.0002(13) 0.0119(12) -0.0179(12)
C8 0.0434(10) 0.0456(10) 0.0408(9) -0.0068(8) -0.0005(7) 0.0018(8)
C9 0.0387(10) 0.0565(11) 0.0418(10) -0.0005(8) -0.0014(7) 0.0026(8)
C10 0.0435(10) 0.0508(10) 0.0367(9) -0.0025(8) -0.0028(7) 0.0003(8)
C11 0.0634(12) 0.0592(12) 0.0435(10) 0.0039(10) 0.0008(9) -0.0035(9)
C12 0.0903(17) 0.0698(15) 0.0459(11) -0.0074(13) -0.0106(11) -0.0148(10)
C13 0.0637(15) 0.0915(18) 0.0675(14) -0.0146(13) -0.0233(11) -0.0064(13)
C14 0.0435(12) 0.0973(18) 0.0785(15) -0.0010(11) -0.0096(10) -0.0162(13)
C15 0.0838(17) 0.0948(18) 0.0774(16) 0.0215(14) 0.0110(13) -0.0214(14)

loop_
_atom_type_symbol
_atom_type_description
_atom_type_scat_dispersion_real
_atom_type_scat_dispersion_imag
_atom_type_scat_source
C C 0.0033 0.0016 'International Tables Vol C Tables 4.2.6.8 and 6.1.1.4'
H H 0.0000 0.0000 'International Tables Vol C Tables 4.2.6.8 and 6.1.1.4'
N N 0.0061 0.0033 'International Tables Vol C Tables 4.2.6.8 and 6.1.1.4'
O O 0.0106 0.0060 'International Tables Vol C Tables 4.2.6.8 and 6.1.1.4'
S S 0.1246 0.1234 'International Tables Vol C Tables 4.2.6.8 and 6.1.1.4'

loop_
_geom_angle_atom_site_label_1
_geom_angle_atom_site_label_2
_geom_angle_atom_site_label_3
_geom_angle
C8 N1 C9 129.35(15)
C8 N1 H1 114.8(13)
C9 N1 H1 114.6(13)
C9 N2 C10 124.63(15)
C9 N2 H2 119.5(13)
C10 N2 H2 114.5(13)
C10 N3 C14 117.05(18)
C2 C1 C6 116.94(19)
C2 C1 C7 120.18(19)
C6 C1 C7 122.84(18)
C3 C2 C1 122.0(2)
C3 C2 H2A 119.0
C1 C2 H2A 119.0
C2 C3 C4 120.8(2)
C2 C3 H3 119.6
C4 C3 H3 119.6
C3 C4 C5 119.1(2)
C3 C4 H4 120.5
C5 C4 H4 120.5
C4 C5 C6 120.2(2)
C4 C5 H5 119.9
C6 C5 H5 119.9
C5 C6 C1 120.92(17)
C5 C6 C8 118.59(16)
C1 C6 C8 120.42(16)
C1 C7 H7A 109.5
C1 C7 H7B 109.5
H7A C7 H7B 109.5
C1 C7 H7C 109.5
H7A C7 H7C 109.5
H7B C7 H7C 109.5
O1 C8 N1 122.17(16)
O1 C8 C6 122.97(16)
N1 C8 C6 114.85(14)
N2 C9 N1 116.05(15)
N2 C9 S1 126.06(14)
N1 C9 S1 117.88(13)
N3 C10 C11 124.77(17)
N3 C10 N2 113.16(15)
C11 C10 N2 121.92(16)
C10 C11 C12 115.06(19)
C10 C11 C15 123.32(19)
C12 C11 C15 121.6(2)
C13 C12 C11 121.0(2)
C13 C12 H12 119.5
C11 C12 H12 119.5
C14 C13 C12 118.4(2)
C14 C13 H13 120.8
C12 C13 H13 120.8
N3 C14 C13 123.7(2)
N3 C14 H14 118.1
C13 C14 H14 118.1
C11 C15 H15A 109.5
C11 C15 H15B 109.5
H15A C15 H15B 109.5
C11 C15 H15C 109.5
H15A C15 H15C 109.5
H15B C15 H15C 109.5

loop_
_geom_bond_atom_site_label_1
_geom_bond_atom_site_label_2
_geom_bond_distance
S1 C9 1.6545(18)
O1 C8 1.214(2)
N1 C8 1.374(2)
N1 C9 1.394(2)
N1 H1 0.860(9)
N2 C9 1.326(2)
N2 C10 1.429(2)
N2 H2 0.86(2)
N3 C10 1.321(2)
N3 C14 1.327(3)
C1 C2 1.392(3)
C1 C6 1.394(3)
C1 C7 1.498(3)
C2 C3 1.364(3)
C2 H2A 0.9300
C3 C4 1.366(3)
C3 H3 0.9300
C4 C5 1.386(3)
C4 H4 0.9300
C5 C6 1.386(3)
C5 H5 0.9300
C6 C8 1.490(2)
C7 H7A 0.9600
C7 H7B 0.9600
C7 H7C 0.9600
C10 C11 1.384(3)
C11 C12 1.392(3)
C11 C15 1.497(3)
C12 C13 1.357(3)
C12 H12 0.9300
C13 C14 1.350(3)
C13 H13 0.9300
C14 H14 0.9300
C15 H15A 0.9600
C15 H15B 0.9600
C15 H15C 0.9600

loop_
_geom_hbond_atom_site_label_D
_geom_hbond_atom_site_label_H
_geom_hbond_atom_site_label_A
_geom_hbond_site_symmetry_A
_geom_hbond_distance_DH
_geom_hbond_distance_HA
_geom_hbond_distance_DA
_geom_hbond_angle_DHA
_geom_hbond_publ_flag
N2 H2 O1 1_555 0.86(2) 2.04(2) 2.697(2) 132.2(18) yes
C15 H15A N2 1_555 0.96 2.56 2.961 105 yes
N2 H2 O1 3_665 0.86(2) 2.30(2) 3.021(2) 142(2) yes
C13 H13 S1 2_655 0.93 2.85 3.700 154 yes

loop_
_geom_torsion_atom_site_label_1
_geom_torsion_atom_site_label_2
_geom_torsion_atom_site_label_3
_geom_torsion_atom_site_label_4
_geom_torsion
C6 C1 C2 C3 0.5(3)
C7 C1 C2 C3 177.9(2)
C1 C2 C3 C4 -1.8(3)
C2 C3 C4 C5 0.7(3)
C3 C4 C5 C6 1.8(3)
C4 C5 C6 C1 -3.1(3)
C4 C5 C6 C8 173.72(17)
C2 C1 C6 C5 2.0(3)
C7 C1 C6 C5 -175.40(18)
C2 C1 C6 C8 -174.81(17)
C7 C1 C6 C8 7.8(3)
C9 N1 C8 O1 0.3(3)
C9 N1 C8 C6 -178.45(18)
C5 C6 C8 O1 -129.5(2)
C1 C6 C8 O1 47.3(3)
C5 C6 C8 N1 49.2(2)
C1 C6 C8 N1 -133.98(18)
C10 N2 C9 N1 -176.19(16)
C10 N2 C9 S1 4.8(3)
C8 N1 C9 N2 14.3(3)
C8 N1 C9 S1 -166.69(16)
C14 N3 C10 C11 1.6(3)
C14 N3 C10 N2 177.29(19)
C9 N2 C10 N3 113.7(2)
C9 N2 C10 C11 -70.4(3)
N3 C10 C11 C12 -2.8(3)
N2 C10 C11 C12 -178.13(18)
N3 C10 C11 C15 175.1(2)
N2 C10 C11 C15 -0.2(3)
C10 C11 C12 C13 1.2(3)
C15 C11 C12 C13 -176.7(2)
C11 C12 C13 C14 1.3(4)
C10 N3 C14 C13 1.3(4)
C12 C13 C14 N3 -2.8(4)

loop_
_cod_related_entry_id
_cod_related_entry_database
_cod_related_entry_code
1 ChemSpider 701563
